data_1543708
loop_
_publ_author_name
'Waters, Jordan'
'Everitt, Thomas'
'Myers, William'
'Goicoechea, Jose M.'

_publ_section_title
;
 N-heterocyclic carbene induced reductive coupling of phosphorus
 tribromide. Isolation of a bromine bridged P--P bond and its subsequent
 reactivity.
;
_journal_name_full 'Chem. Sci.'
_journal_paper_doi 10.1039/C6SC02343F
_journal_year 2016
_chemical_formula_moiety 'C54 H72 Br2 N4 P2, 2(C32 H12 B F24), 1.5(C H2 Cl2)'
_chemical_formula_sum 'C119.5 H99 B2 Br2 Cl3 F48 N4 P2'
_chemical_formula_weight 2852.75
_chemical_name_systematic
;
 [P2(IPr)2Br2][BArF]2*1.5CH2Cl2
;
_space_group_crystal_system triclinic
_space_group_IT_number 2
_space_group_name_Hall '-P 1'
_space_group_name_H-M_alt 'P -1'
_symmetry_space_group_name_Hall '-P 1'
_symmetry_space_group_name_H-M 'P -1'
_atom_sites_solution_hydrogens geom
_audit_creation_method SHELXL-2013
_audit_update_record
;
2016-05-19 deposited with the CCDC.
2016-07-20 downloaded from the CCDC.
;
_cell_angle_alpha 91.4620(10)
_cell_angle_beta 100.9220(10)
_cell_angle_gamma 103.3410(10)
_cell_formula_units_Z 2
_cell_length_a 12.92650(10)
_cell_length_b 19.5862(2)
_cell_length_c 25.8965(3)
_cell_measurement_reflns_used 66395
_cell_measurement_temperature 150(2)
_cell_measurement_theta_max 76.1030
_cell_measurement_theta_min 3.6150
_cell_volume 6247.54(11)
_computing_cell_refinement
;
CrysAlisPro, Agilent Technologies,
Version 1.171.35.21 (release 20-01-2012 CrysAlis171 .NET)
(compiled Jan 23 2012,18:06:46)
;
_computing_data_collection
;
CrysAlisPro, Agilent Technologies,
Version 1.171.35.21 (release 20-01-2012 CrysAlis171 .NET)
(compiled Jan 23 2012,18:06:46)
;
_computing_data_reduction
;
CrysAlisPro, Agilent Technologies,
Version 1.171.35.21 (release 20-01-2012 CrysAlis171 .NET)
(compiled Jan 23 2012,18:06:46)
;
_computing_molecular_graphics 'WinGX (Farrugia, 2005)'
_computing_publication_material 'XCIF (Sheldrick, 2001)'
_computing_structure_refinement 'SHELXL-2013 (Sheldrick, 2013)'
_computing_structure_solution 'SHELXS-97 (Sheldrick, 1990)'
_diffrn_ambient_temperature 150(2)
_diffrn_detector_area_resol_mean 10.4102
_diffrn_measured_fraction_theta_full 1.000
_diffrn_measured_fraction_theta_max 0.988
_diffrn_measurement_device_type 'SuperNova, Dual, Cu at zero, Atlas'
_diffrn_measurement_method '\w scans'
_diffrn_radiation_monochromator mirror
_diffrn_radiation_source 'SuperNova (Cu) X-ray Source'
_diffrn_radiation_type 'Cu K\a'
_diffrn_radiation_wavelength 1.54178
_diffrn_reflns_av_R_equivalents 0.0286
_diffrn_reflns_av_unetI/netI 0.0180
_diffrn_reflns_Laue_measured_fraction_full 1.000
_diffrn_reflns_Laue_measured_fraction_max 0.988
_diffrn_reflns_limit_h_max 16
_diffrn_reflns_limit_h_min -16
_diffrn_reflns_limit_k_max 24
_diffrn_reflns_limit_k_min -19
_diffrn_reflns_limit_l_max 32
_diffrn_reflns_limit_l_min -32
_diffrn_reflns_number 107268
_diffrn_reflns_point_group_measured_fraction_full 1.000
_diffrn_reflns_point_group_measured_fraction_max 0.988
_diffrn_reflns_theta_full 67.679
_diffrn_reflns_theta_max 76.259
_diffrn_reflns_theta_min 3.005
_exptl_absorpt_coefficient_mu 2.739
_exptl_absorpt_correction_T_max 1.00000
_exptl_absorpt_correction_T_min 0.76348
_exptl_absorpt_correction_type multi-scan
_exptl_absorpt_process_details
;
CrysAlisPro, Agilent Technologies,
Version 1.171.37.35 (release 13-08-2014 CrysAlis171 .NET)
(compiled Aug 13 2014,18:06:01)
Empirical absorption correction using spherical harmonics,
 implemented in SCALE3 ABSPACK scaling algorithm.
;
_exptl_crystal_colour yellow
_exptl_crystal_density_diffrn 1.516
_exptl_crystal_description block
_exptl_crystal_F_000 2874
_exptl_crystal_recrystallization_method 'Re-crystallisation from solvent'
_exptl_crystal_size_max 0.260
_exptl_crystal_size_mid 0.200
_exptl_crystal_size_min 0.160
_refine_diff_density_max 1.925
_refine_diff_density_min -0.921
_refine_diff_density_rms 0.084
_refine_ls_extinction_method none
_refine_ls_goodness_of_fit_ref 1.054
_refine_ls_hydrogen_treatment constr
_refine_ls_matrix_type full
_refine_ls_number_parameters 1676
_refine_ls_number_reflns 25881
_refine_ls_number_restraints 30
_refine_ls_restrained_S_all 1.054
_refine_ls_R_factor_all 0.0632
_refine_ls_R_factor_gt 0.0595
_refine_ls_shift/su_max 0.006
_refine_ls_shift/su_mean 0.000
_refine_ls_structure_factor_coef Fsqd
_refine_ls_weighting_details 'w=1/[\s^2^(Fo^2^)+(0.0777P)^2^+12.7945P] where P=(Fo^2^+2Fc^2^)/3'
_refine_ls_weighting_scheme calc
_refine_ls_wR_factor_gt 0.1558
_refine_ls_wR_factor_ref 0.1594
_reflns_Friedel_coverage 0.000
_reflns_number_gt 23867
_reflns_number_total 25881
_reflns_threshold_expression 'I > 2\s(I)'
_cod_data_source_file c6sc02343f2.cif
_cod_data_source_block shelx
_cod_original_formula_sum 'C119.50 H99 B2 Br2 Cl3 F48 N4 P2'
_cod_database_code 1543708
_shelx_space_group_comment
;
The symmetry employed for this shelxl refinement is uniquely defined
by the following loop, which should always be used as a source of
symmetry information in preference to the above space-group names.
They are only intended as comments.
;
_shelx_estimated_absorpt_t_min 0.536
_shelx_estimated_absorpt_t_max 0.668
_shelxl_version_number 2013-4
_solvent_exptl_crystal_recrystallization_method 'dichloromethane, hexane'

loop_
_space_group_symop_operation_xyz
'x, y, z'
'-x, -y, -z'

loop_
_atom_site_label
_atom_site_type_symbol
_atom_site_fract_x
_atom_site_fract_y
_atom_site_fract_z
_atom_site_U_iso_or_equiv
_atom_site_adp_type
_atom_site_occupancy
_atom_site_site_symmetry_order
_atom_site_calc_flag
_atom_site_refinement_flags_posn
_atom_site_refinement_flags_adp
_atom_site_refinement_flags_occupancy
_atom_site_disorder_assembly
_atom_site_disorder_group
P1 P 0.56009(5) 0.02980(3) 0.97795(2) 0.01861(13) Uani 1 1 d . . . . .
P2 P 0.50253(5) 0.49380(3) 0.45718(2) 0.01964(13) Uani 1 1 d . . . . .
Br1 Br 0.70318(2) 0.01476(2) 1.03444(2) 0.02716(8) Uani 1 1 d . . . . .
Br2 Br 0.67614(2) 0.54913(2) 0.46692(2) 0.03058(8) Uani 1 1 d . . . . .
C1 C 0.54468(19) -0.03903(13) 0.92491(9) 0.0173(4) Uani 1 1 d . . . . .
N1 N 0.54336(16) -0.01679(11) 0.87581(8) 0.0184(4) Uani 1 1 d . . . . .
C2 C 0.5231(2) -0.13107(14) 0.86852(10) 0.0232(5) Uani 1 1 d . . . . .
H2 H 0.5134 -0.1780 0.8546 0.028 Uiso 1 1 calc R U . . .
C3 C 0.5296(2) -0.07315(14) 0.84069(10) 0.0229(5) Uani 1 1 d . . . . .
H3 H 0.5255 -0.0719 0.8037 0.028 Uiso 1 1 calc R U . . .
N2 N 0.53305(17) -0.10968(11) 0.92053(8) 0.0191(4) Uani 1 1 d . . . . .
C4 C 0.5683(2) 0.05696(13) 0.86399(10) 0.0211(5) Uani 1 1 d . . . . .
C5 C 0.6784(2) 0.09165(14) 0.87156(10) 0.0236(5) Uani 1 1 d . . . . .
C6 C 0.7006(2) 0.16287(16) 0.86254(13) 0.0329(6) Uani 1 1 d . . . . .
H6 H 0.7739 0.1890 0.8674 0.039 Uiso 1 1 calc R U . . .
C7 C 0.6179(3) 0.19612(17) 0.84671(15) 0.0389(7) Uani 1 1 d . . . . .
H7 H 0.6351 0.2450 0.8418 0.047 Uiso 1 1 calc R U . . .
C8 C 0.5103(3) 0.15929(17) 0.83791(14) 0.0352(7) Uani 1 1 d . . . . .
H8 H 0.4547 0.1830 0.8260 0.042 Uiso 1 1 calc R U . . .
C9 C 0.4823(2) 0.08792(15) 0.84621(11) 0.0253(5) Uani 1 1 d . . . . .
C10 C 0.7688(2) 0.05353(15) 0.88488(11) 0.0265(5) Uani 1 1 d . . . . .
H10 H 0.7400 0.0101 0.9022 0.032 Uiso 1 1 calc R U . . .
C11 C 0.8697(3) 0.0963(2) 0.92255(14) 0.0425(8) Uani 1 1 d . . . . .
H11A H 0.9041 0.1367 0.9051 0.064 Uiso 1 1 calc R U . . .
H11B H 0.9208 0.0666 0.9326 0.064 Uiso 1 1 calc R U . . .
H11C H 0.8489 0.1130 0.9542 0.064 Uiso 1 1 calc R U . . .
C12 C 0.7994(3) 0.0304(2) 0.83409(14) 0.0449(8) Uani 1 1 d . . . . .
H12A H 0.7361 -0.0017 0.8119 0.067 Uiso 1 1 calc R U . . .
H12B H 0.8584 0.0064 0.8428 0.067 Uiso 1 1 calc R U . . .
H12C H 0.8232 0.0718 0.8150 0.067 Uiso 1 1 calc R U . . .
C13 C 0.3646(2) 0.04623(16) 0.83438(11) 0.0274(6) Uani 1 1 d . . . . .
H13 H 0.3594 0.0033 0.8547 0.033 Uiso 1 1 calc R U . . .
C14 C 0.2891(3) 0.08819(18) 0.85116(14) 0.0365(7) Uani 1 1 d . . . . .
H14A H 0.3177 0.1075 0.8877 0.055 Uiso 1 1 calc R U . . .
H14B H 0.2167 0.0572 0.8484 0.055 Uiso 1 1 calc R U . . .
H14C H 0.2846 0.1268 0.8281 0.055 Uiso 1 1 calc R U . . .
C15 C 0.3299(3) 0.0223(2) 0.77547(13) 0.0441(8) Uani 1 1 d . . . . .
H15A H 0.3344 0.0637 0.7547 0.066 Uiso 1 1 calc R U . . .
H15B H 0.2550 -0.0063 0.7682 0.066 Uiso 1 1 calc R U . . .
H15C H 0.3781 -0.0057 0.7659 0.066 Uiso 1 1 calc R U . . .
C16 C 0.5424(2) -0.15730(13) 0.96276(10) 0.0216(5) Uani 1 1 d . . . . .
C17 C 0.6472(2) -0.16418(14) 0.98490(10) 0.0247(5) Uani 1 1 d . . . . .
C18 C 0.6542(3) -0.21103(16) 1.02430(12) 0.0339(6) Uani 1 1 d . . . . .
H18 H 0.7234 -0.2168 1.0410 0.041 Uiso 1 1 calc R U . . .
C19 C 0.5625(3) -0.24909(17) 1.03953(13) 0.0394(7) Uani 1 1 d . . . . .
H19 H 0.5696 -0.2801 1.0669 0.047 Uiso 1 1 calc R U . . .
C20 C 0.4605(3) -0.24273(16) 1.01554(13) 0.0343(6) Uani 1 1 d . . . . .
H20 H 0.3984 -0.2699 1.0264 0.041 Uiso 1 1 calc R U . . .
C21 C 0.4473(2) -0.19700(14) 0.97564(11) 0.0255(5) Uani 1 1 d . . . . .
C22 C 0.7477(2) -0.12751(15) 0.96515(11) 0.0272(6) Uani 1 1 d . . . . .
H22 H 0.7340 -0.0833 0.9499 0.033 Uiso 1 1 calc R U . . .
C23 C 0.8502(2) -0.10729(17) 1.00851(13) 0.0355(7) Uani 1 1 d . . . . .
H23A H 0.8337 -0.0856 1.0395 0.053 Uiso 1 1 calc R U . . .
H23B H 0.9068 -0.0738 0.9956 0.053 Uiso 1 1 calc R U . . .
H23C H 0.8756 -0.1495 1.0182 0.053 Uiso 1 1 calc R U . . .
C24 C 0.7681(3) -0.1733(2) 0.92127(14) 0.0434(8) Uani 1 1 d . . . . .
H24A H 0.7827 -0.2169 0.9353 0.065 Uiso 1 1 calc R U . . .
H24B H 0.8308 -0.1478 0.9077 0.065 Uiso 1 1 calc R U . . .
H24C H 0.7040 -0.1847 0.8926 0.065 Uiso 1 1 calc R U . . .
C25 C 0.3343(2) -0.19520(15) 0.94631(12) 0.0287(6) Uani 1 1 d . . . . .
H25 H 0.3392 -0.1490 0.9302 0.034 Uiso 1 1 calc R U . . .
C26 C 0.2518(3) -0.20235(17) 0.98224(14) 0.0375(7) Uani 1 1 d . . . . .
H26A H 0.2319 -0.2513 0.9913 0.056 Uiso 1 1 calc R U . . .
H26B H 0.1869 -0.1887 0.9639 0.056 Uiso 1 1 calc R U . . .
H26C H 0.2838 -0.1716 1.0145 0.056 Uiso 1 1 calc R U . . .
C27 C 0.2936(3) -0.25402(18) 0.90161(15) 0.0418(8) Uani 1 1 d . . . . .
H27A H 0.3435 -0.2476 0.8770 0.063 Uiso 1 1 calc R U . . .
H27B H 0.2211 -0.2522 0.8828 0.063 Uiso 1 1 calc R U . . .
H27C H 0.2903 -0.2998 0.9165 0.063 Uiso 1 1 calc R U . . .
C28 C 0.5078(2) 0.40061(13) 0.45402(10) 0.0189(5) Uani 1 1 d . . . . .
N3 N 0.43910(18) 0.35790(11) 0.41373(9) 0.0222(4) Uani 1 1 d . . . . .
C29 C 0.4504(2) 0.29037(14) 0.41871(12) 0.0290(6) Uani 1 1 d . . . . .
H29 H 0.4110 0.2502 0.3960 0.035 Uiso 1 1 calc R U . . .
C30 C 0.5282(2) 0.29162(14) 0.46195(11) 0.0274(6) Uani 1 1 d . . . . .
H30 H 0.5534 0.2524 0.4752 0.033 Uiso 1 1 calc R U . . .
N4 N 0.56413(17) 0.35982(11) 0.48333(8) 0.0201(4) Uani 1 1 d . . . . .
C31 C 0.3747(2) 0.38200(14) 0.36848(11) 0.0262(5) Uani 1 1 d . . . . .
C32 C 0.4304(3) 0.41396(15) 0.33031(11) 0.0304(6) Uani 1 1 d . . . . .
C33 C 0.3682(3) 0.43937(18) 0.28859(12) 0.0413(8) Uani 1 1 d . . . . .
H33 H 0.4018 0.4619 0.2619 0.050 Uiso 1 1 calc R U . . .
C34 C 0.2581(3) 0.4322(2) 0.28559(14) 0.0486(9) Uani 1 1 d . . . . .
H34 H 0.2177 0.4513 0.2574 0.058 Uiso 1 1 calc R U . . .
C35 C 0.2061(3) 0.3980(2) 0.32272(14) 0.0430(8) Uani 1 1 d . . . . .
H35 H 0.1300 0.3924 0.3190 0.052 Uiso 1 1 calc R U . . .
C36 C 0.2630(2) 0.37141(16) 0.36587(12) 0.0317(6) Uani 1 1 d . . . . .
C37 C 0.5506(3) 0.41858(17) 0.33278(11) 0.0330(6) Uani 1 1 d . . . . .
H37 H 0.5875 0.4270 0.3708 0.040 Uiso 1 1 calc R U . . .
C38 C 0.6064(3) 0.47831(19) 0.30367(16) 0.0484(9) Uani 1 1 d . . . . .
H38A H 0.6853 0.4850 0.3139 0.073 Uiso 1 1 calc R U . . .
H38B H 0.5864 0.5217 0.3128 0.073 Uiso 1 1 calc R U . . .
H38C H 0.5835 0.4666 0.2656 0.073 Uiso 1 1 calc R U . . .
C39 C 0.5688(3) 0.3498(2) 0.31234(18) 0.0512(9) Uani 1 1 d . . . . .
H39A H 0.5339 0.3401 0.2750 0.077 Uiso 1 1 calc R U . . .
H39B H 0.5374 0.3115 0.3325 0.077 Uiso 1 1 calc R U . . .
H39C H 0.6469 0.3536 0.3163 0.077 Uiso 1 1 calc R U . . .
C40 C 0.2042(3) 0.33049(18) 0.40478(14) 0.0376(7) Uani 1 1 d . . . . .
H40 H 0.2588 0.3295 0.4376 0.045 Uiso 1 1 calc R U . . .
C41 C 0.1167(3) 0.3634(2) 0.41983(17) 0.0515(9) Uani 1 1 d . . . . .
H41A H 0.1480 0.4132 0.4313 0.077 Uiso 1 1 calc R U . . .
H41B H 0.0886 0.3388 0.4486 0.077 Uiso 1 1 calc R U . . .
H41C H 0.0574 0.3592 0.3892 0.077 Uiso 1 1 calc R U . . .
C42 C 0.1536(3) 0.2539(2) 0.38183(19) 0.0559(10) Uani 1 1 d . . . . .
H42A H 0.0996 0.2536 0.3496 0.084 Uiso 1 1 calc R U . . .
H42B H 0.1184 0.2269 0.4078 0.084 Uiso 1 1 calc R U . . .
H42C H 0.2106 0.2326 0.3736 0.084 Uiso 1 1 calc R U . . .
C43 C 0.6567(2) 0.38333(13) 0.52709(10) 0.0207(5) Uani 1 1 d . . . . .
C44 C 0.7600(2) 0.40260(14) 0.51475(11) 0.0249(5) Uani 1 1 d . . . . .
C45 C 0.8465(2) 0.42672(16) 0.55690(13) 0.0322(6) Uani 1 1 d . . . . .
H45 H 0.9181 0.4407 0.5505 0.039 Uiso 1 1 calc R U . . .
C46 C 0.8299(3) 0.43073(17) 0.60798(13) 0.0350(7) Uani 1 1 d . . . . .
H46 H 0.8897 0.4497 0.6360 0.042 Uiso 1 1 calc R U . . .
C47 C 0.7274(3) 0.40750(16) 0.61887(11) 0.0306(6) Uani 1 1 d . . . . .
H47 H 0.7182 0.4093 0.6544 0.037 Uiso 1 1 calc R U . . .
C48 C 0.6375(2) 0.38148(13) 0.57850(11) 0.0234(5) Uani 1 1 d . . . . .
C49 C 0.7792(2) 0.39307(16) 0.45918(12) 0.0310(6) Uani 1 1 d . . . . .
H49 H 0.7118 0.3959 0.4338 0.037 Uiso 1 1 calc R U . . .
C50 C 0.8743(3) 0.44867(19) 0.44683(15) 0.0424(8) Uani 1 1 d . . . . .
H50A H 0.8664 0.4957 0.4563 0.064 Uiso 1 1 calc R U . . .
H50B H 0.8746 0.4442 0.4091 0.064 Uiso 1 1 calc R U . . .
H50C H 0.9426 0.4417 0.4672 0.064 Uiso 1 1 calc R U . . .
C51 C 0.7998(3) 0.31993(19) 0.45015(15) 0.0450(8) Uani 1 1 d . . . . .
H51A H 0.8653 0.3159 0.4748 0.067 Uiso 1 1 calc R U . . .
H51B H 0.8097 0.3135 0.4139 0.067 Uiso 1 1 calc R U . . .
H51C H 0.7376 0.2837 0.4560 0.067 Uiso 1 1 calc R U . . .
C52 C 0.5273(2) 0.34729(15) 0.59012(11) 0.0268(6) Uani 1 1 d . . . . .
H52 H 0.4705 0.3527 0.5595 0.032 Uiso 1 1 calc R U . . .
C53 C 0.5042(3) 0.37969(17) 0.63960(12) 0.0349(7) Uani 1 1 d . . . . .
H53A H 0.5509 0.3679 0.6708 0.052 Uiso 1 1 calc R U . . .
H53B H 0.4279 0.3611 0.6415 0.052 Uiso 1 1 calc R U . . .
H53C H 0.5188 0.4309 0.6383 0.052 Uiso 1 1 calc R U . . .
C54 C 0.5187(3) 0.26802(16) 0.59533(14) 0.0357(7) Uani 1 1 d . . . . .
H54A H 0.5339 0.2473 0.5636 0.054 Uiso 1 1 calc R U . . .
H54B H 0.4453 0.2449 0.5995 0.054 Uiso 1 1 calc R U . . .
H54C H 0.5715 0.2615 0.6262 0.054 Uiso 1 1 calc R U . . .
B101 B 0.0613(2) 0.98731(15) 0.32248(11) 0.0193(5) Uani 1 1 d . . . . .
C101 C 0.1642(2) 0.95197(13) 0.34272(10) 0.0203(5) Uani 1 1 d . . . . .
C102 C 0.1597(2) 0.90597(14) 0.38353(10) 0.0234(5) Uani 1 1 d . . . . .
H102 H 0.1008 0.9002 0.4014 0.028 Uiso 1 1 calc R U . . .
C103 C 0.2385(2) 0.86885(15) 0.39843(11) 0.0258(5) Uani 1 1 d . . . . .
C104 C 0.3264(2) 0.87631(15) 0.37360(11) 0.0283(6) Uani 1 1 d . . . . .
H104 H 0.3810 0.8515 0.3842 0.034 Uiso 1 1 calc R U . . .
C105 C 0.3322(2) 0.92073(15) 0.33311(11) 0.0260(5) Uani 1 1 d . . . . .
C106 C 0.2524(2) 0.95750(14) 0.31798(10) 0.0224(5) Uani 1 1 d . . . . .
H106 H 0.2583 0.9874 0.2898 0.027 Uiso 1 1 calc R U . . .
C107 C 0.2291(3) 0.81779(17) 0.44030(12) 0.0328(6) Uani 1 1 d . . . . .
C108 C 0.4264(3) 0.92862(19) 0.30570(13) 0.0364(7) Uani 1 1 d . . . . .
C109 C 0.0852(2) 1.04460(13) 0.27858(10) 0.0188(5) Uani 1 1 d . . . . .
C110 C 0.1832(2) 1.09629(13) 0.28645(10) 0.0208(5) Uani 1 1 d . . . . .
H110 H 0.2367 1.0969 0.3173 0.025 Uiso 1 1 calc R U . . .
C111 C 0.2043(2) 1.14652(13) 0.25054(10) 0.0223(5) Uani 1 1 d . . . . .
C112 C 0.1271(2) 1.14982(14) 0.20589(10) 0.0236(5) Uani 1 1 d . . . . .
H112 H 0.1414 1.1845 0.1815 0.028 Uiso 1 1 calc R U . . .
C113 C 0.0286(2) 1.10076(14) 0.19828(10) 0.0232(5) Uani 1 1 d . . . . .
C114 C 0.0086(2) 1.04885(14) 0.23328(10) 0.0216(5) Uani 1 1 d . . . . .
H114 H -0.0592 1.0152 0.2263 0.026 Uiso 1 1 calc R U . . .
C115 C 0.3127(2) 1.19677(16) 0.25853(11) 0.0283(6) Uani 1 1 d . . . . .
C116 C -0.0561(2) 1.10143(17) 0.15019(12) 0.0332(6) Uani 1 1 d . . . . .
C117 C -0.0375(2) 0.91945(13) 0.29725(10) 0.0199(5) Uani 1 1 d . . . . .
C118 C -0.0322(2) 0.88234(14) 0.25119(10) 0.0224(5) Uani 1 1 d . . . . .
H118 H 0.0264 0.8994 0.2340 0.027 Uiso 1 1 calc R U . . .
C119 C -0.1093(2) 0.82156(14) 0.22976(11) 0.0259(5) Uani 1 1 d . . . . .
C120 C -0.1960(2) 0.79447(14) 0.25382(11) 0.0271(6) Uani 1 1 d . . . . .
H120 H -0.2488 0.7528 0.2395 0.032 Uiso 1 1 calc R U . . .
C121 C -0.2028(2) 0.83022(14) 0.29940(11) 0.0251(5) Uani 1 1 d . . . . .
C122 C -0.1252(2) 0.89121(14) 0.32074(10) 0.0223(5) Uani 1 1 d . . . . .
H122 H -0.1321 0.9142 0.3522 0.027 Uiso 1 1 calc R U . . .
C123 C -0.0991(3) 0.78719(16) 0.17932(12) 0.0333(6) Uani 1 1 d . . . . .
C124 C -0.2948(2) 0.80373(16) 0.32696(13) 0.0322(6) Uani 1 1 d . . . . .
C125 C 0.0304(2) 1.03037(13) 0.37005(10) 0.0215(5) Uani 1 1 d . . . . .
C126 C -0.0671(2) 1.05219(14) 0.36015(11) 0.0248(5) Uani 1 1 d . . . . .
H126 H -0.1127 1.0413 0.3262 0.030 Uiso 1 1 calc R U . . .
C127 C -0.0993(2) 1.08910(16) 0.39815(12) 0.0300(6) Uani 1 1 d . . . . .
C128 C -0.0333(3) 1.10739(17) 0.44796(12) 0.0337(6) Uani 1 1 d . . . . .
H128 H -0.0549 1.1325 0.4742 0.040 Uiso 1 1 calc R U . . .
C129 C 0.0640(3) 1.08817(17) 0.45816(11) 0.0321(6) Uani 1 1 d . . . . .
C130 C 0.0959(2) 1.05016(15) 0.42004(11) 0.0262(5) Uani 1 1 d . . . . .
H130 H 0.1635 1.0376 0.4283 0.031 Uiso 1 1 calc R U . . .
C131 C -0.2069(3) 1.1078(2) 0.38661(14) 0.0427(8) Uani 1 1 d . . . . .
C132 C 0.1393(3) 1.1098(2) 0.51093(13) 0.0466(8) Uani 1 1 d . . . . .
F1A F 0.1425(2) 0.81256(14) 0.46077(10) 0.0618(7) Uani 1 1 d . . . . .
F1B F 0.3169(2) 0.82918(15) 0.47795(10) 0.0735(8) Uani 1 1 d . . . . .
F1C F 0.2204(2) 0.75154(11) 0.42098(10) 0.0609(6) Uani 1 1 d . . . . .
F2A F 0.4254(2) 0.9742(2) 0.26916(14) 0.1041(14) Uani 1 1 d . . . . .
F2B F 0.4337(2) 0.86932(17) 0.28456(15) 0.0913(11) Uani 1 1 d . . . . .
F2C F 0.52097(18) 0.95265(17) 0.33879(11) 0.0675(7) Uani 1 1 d . . . . .
F3A F 0.3678(3) 1.2045(2) 0.30713(11) 0.0787(15) Uani 0.770(4) 1 d . . P A 1
F3B F 0.3119(3) 1.2586(2) 0.2454(3) 0.128(3) Uani 0.770(4) 1 d . . P A 1
F3C F 0.3781(3) 1.1771(3) 0.2315(2) 0.109(2) Uani 0.770(4) 1 d . . P A 1
F3F F 0.3317(12) 1.2270(12) 0.2180(8) 0.109(2) Uani 0.230(4) 1 d . . P A 2
F3D F 0.3925(10) 1.1638(8) 0.2667(5) 0.0787(15) Uani 0.230(4) 1 d . . P A 2
F3E F 0.3291(10) 1.2395(7) 0.2977(10) 0.128(3) Uani 0.230(4) 1 d . . P A 2
F4A F -0.15520(16) 1.09281(13) 0.16042(9) 0.0527(6) Uani 1 1 d . . . . .
F4B F -0.0642(2) 1.04868(14) 0.11440(8) 0.0608(6) Uani 1 1 d . . . . .
F4C F -0.03674(19) 1.16024(13) 0.12567(10) 0.0629(7) Uani 1 1 d . . . . .
F5A F -0.0982(2) 0.83057(12) 0.14081(8) 0.0540(6) Uani 1 1 d . . . . .
F5B F -0.1801(3) 0.73197(15) 0.16112(12) 0.0903(11) Uani 1 1 d . . . . .
F5C F -0.0072(2) 0.76719(16) 0.18314(9) 0.0707(8) Uani 1 1 d . . . . .
F6A F -0.3305(2) 0.85542(12) 0.34641(13) 0.0666(8) Uani 1 1 d . . . . .
F6B F -0.26588(18) 0.76968(13) 0.36919(9) 0.0531(6) Uani 1 1 d . . . . .
F6C F -0.3785(2) 0.76038(18) 0.29658(10) 0.0826(10) Uani 1 1 d . . . . .
F7A F -0.2569(2) 1.0954(2) 0.33798(12) 0.1019(13) Uani 1 1 d . . . . .
F7B F -0.2007(3) 1.17329(18) 0.39860(19) 0.1190(16) Uani 1 1 d . . . . .
F7C F -0.2732(3) 1.0738(3) 0.4143(2) 0.141(2) Uani 1 1 d . . . . .
F8A F 0.0890(2) 1.1283(2) 0.54726(9) 0.0870(10) Uani 1 1 d . . . . .
F8B F 0.2213(2) 1.16334(16) 0.50824(10) 0.0751(8) Uani 1 1 d . . . . .
F8C F 0.1851(3) 1.05928(17) 0.53016(10) 0.0774(8) Uani 1 1 d . . . . .
B201 B 0.8406(3) 0.50574(16) 0.16700(13) 0.0252(6) Uani 1 1 d . . . . .
C201 C 0.7101(2) 0.49531(14) 0.16398(10) 0.0245(5) Uani 1 1 d . . . . .
C202 C 0.6358(2) 0.43063(15) 0.14968(11) 0.0268(5) Uani 1 1 d . . . . .
H202 H 0.6623 0.3902 0.1442 0.032 Uiso 1 1 calc R U . . .
C203 C 0.5241(2) 0.42320(15) 0.14306(11) 0.0293(6) Uani 1 1 d . . . . .
C204 C 0.4815(2) 0.48057(16) 0.15107(11) 0.0293(6) Uani 1 1 d . . . . .
H204 H 0.4055 0.4756 0.1470 0.035 Uiso 1 1 calc R U . . .
C205 C 0.5539(2) 0.54546(15) 0.16520(11) 0.0278(6) Uani 1 1 d . . . . .
C206 C 0.6649(2) 0.55269(15) 0.17088(11) 0.0261(5) Uani 1 1 d . . . . .
H206 H 0.7121 0.5981 0.1798 0.031 Uiso 1 1 calc R U . . .
C207 C 0.4503(3) 0.35181(17) 0.12768(14) 0.0393(7) Uani 1 1 d . . . . .
C208 C 0.5121(3) 0.60810(17) 0.17641(14) 0.0364(7) Uani 1 1 d . . . . .
C209 C 0.8830(2) 0.43428(15) 0.18065(11) 0.0264(5) Uani 1 1 d . . . . .
C210 C 0.9705(2) 0.42042(15) 0.16085(11) 0.0278(6) Uani 1 1 d . . . . .
H210 H 1.0000 0.4505 0.1363 0.033 Uiso 1 1 calc R U . . .
C211 C 1.0154(2) 0.36435(16) 0.17585(11) 0.0287(6) Uani 1 1 d . . . . .
C212 C 0.9737(3) 0.31820(16) 0.21067(12) 0.0318(6) Uani 1 1 d . . . . .
H212 H 1.0036 0.2793 0.2205 0.038 Uiso 1 1 calc R U . . .
C213 C 0.8874(3) 0.33051(17) 0.23064(12) 0.0329(6) Uani 1 1 d . . . . .
C214 C 0.8439(2) 0.38769(16) 0.21631(12) 0.0299(6) Uani 1 1 d . . . . .
H214 H 0.7855 0.3952 0.2313 0.036 Uiso 1 1 calc R U . . .
C215 C 1.1082(3) 0.35248(19) 0.15270(14) 0.0392(7) Uani 1 1 d . . . . .
C216 C 0.8397(3) 0.2821(2) 0.26814(16) 0.0492(9) Uani 1 1 d . . . . .
C217 C 0.8587(2) 0.52877(15) 0.10800(11) 0.0265(5) Uani 1 1 d . . . . .
C218 C 0.8981(3) 0.59824(15) 0.09718(12) 0.0302(6) Uani 1 1 d . . . . .
H218 H 0.9172 0.6342 0.1250 0.036 Uiso 1 1 calc R U . . .
C219 C 0.9102(3) 0.61644(16) 0.04650(13) 0.0361(7) Uani 1 1 d . . . . .
C220 C 0.8809(3) 0.56667(17) 0.00457(12) 0.0368(7) Uani 1 1 d . . . . .
H220 H 0.8889 0.5794 -0.0299 0.044 Uiso 1 1 calc R U . . .
C221 C 0.8391(3) 0.49715(16) 0.01415(12) 0.0337(6) Uani 1 1 d . . . . .
C222 C 0.8288(2) 0.47905(16) 0.06479(12) 0.0306(6) Uani 1 1 d . . . . .
H222 H 0.8004 0.4311 0.0703 0.037 Uiso 1 1 calc R U . . .
C223 C 0.9585(4) 0.69209(19) 0.03918(16) 0.0574(12) Uani 1 1 d . . . . .
C224 C 0.8033(4) 0.4423(2) -0.03102(15) 0.0524(10) Uani 1 1 d . . . . .
C225 C 0.9142(2) 0.56448(14) 0.21398(11) 0.0262(5) Uani 1 1 d . . . . .
C226 C 0.8770(2) 0.58178(15) 0.25878(11) 0.0270(5) Uani 1 1 d . . . . .
H226 H 0.8052 0.5594 0.2619 0.032 Uiso 1 1 calc R U . . .
C227 C 0.9413(2) 0.63060(16) 0.29894(12) 0.0304(6) Uani 1 1 d . . . . .
C228 C 1.0464(3) 0.66462(17) 0.29602(13) 0.0348(7) Uani 1 1 d . . . . .
H228 H 1.0898 0.6991 0.3227 0.042 Uiso 1 1 calc R U . . .
C229 C 1.0860(2) 0.64677(18) 0.25308(13) 0.0368(7) Uani 1 1 d . . . . .
C230 C 1.0223(2) 0.59753(17) 0.21332(12) 0.0319(6) Uani 1 1 d . . . . .
H230 H 1.0530 0.5859 0.1847 0.038 Uiso 1 1 calc R U . . .
C231 C 0.8965(3) 0.64491(19) 0.34620(13) 0.0407(7) Uani 1 1 d . . . . .
C232 C 1.1984(3) 0.6826(3) 0.24749(17) 0.0550(10) Uani 1 1 d . . . . .
F9A F 0.3497(2) 0.35002(16) 0.1193(2) 0.139(2) Uani 1 1 d . . . . .
F9B F 0.4717(4) 0.30537(15) 0.16261(14) 0.1085(14) Uani 1 1 d . . . . .
F9C F 0.4689(2) 0.32083(14) 0.08559(12) 0.0752(8) Uani 1 1 d . . . . .
F10A F 0.4072(3) 0.5971(3) 0.1678(3) 0.115(3) Uani 0.733(4) 1 d . . P B 3
F10B F 0.5568(6) 0.6652(3) 0.1565(3) 0.136(3) Uani 0.733(4) 1 d . U P B 3
F10C F 0.5377(5) 0.6292(3) 0.22719(16) 0.1024(19) Uani 0.733(4) 1 d . . P B 3
F10E F 0.578(2) 0.6625(9) 0.1885(9) 0.136(3) Uani 0.267(4) 1 d . U P B 4
F10D F 0.4558(10) 0.6262(7) 0.1302(8) 0.115(3) Uani 0.267(4) 1 d . . P B 4
F10F F 0.4486(18) 0.5996(8) 0.2063(5) 0.1024(19) Uani 0.267(4) 1 d . . P B 4
F11A F 1.1719(2) 0.41167(14) 0.14280(13) 0.0725(9) Uani 1 1 d . . . . .
F11B F 1.0748(3) 0.3136(2) 0.10762(11) 0.0923(11) Uani 1 1 d . . . . .
F11C F 1.1705(2) 0.31900(13) 0.18368(10) 0.0578(6) Uani 1 1 d . . . . .
F12A F 0.8471(3) 0.31537(19) 0.31490(11) 0.0934(11) Uani 1 1 d . . . . .
F12B F 0.8861(3) 0.22942(19) 0.27807(16) 0.1050(14) Uani 1 1 d . . . . .
F12C F 0.7347(2) 0.25591(17) 0.25249(13) 0.0848(10) Uani 1 1 d . . . . .
F13A F 0.9002(4) 0.7347(2) 0.0514(3) 0.0813(14) Uani 0.734(4) 1 d . . P C 5
F13B F 0.9908(6) 0.7038(3) -0.00607(15) 0.0824(16) Uani 0.734(4) 1 d . U P C 5
F13C F 1.0562(4) 0.71820(16) 0.07568(14) 0.0746(12) Uani 0.734(4) 1 d . . P C 5
F13D F 0.8587(10) 0.7083(5) -0.0040(6) 0.0813(14) Uani 0.266(4) 1 d . . P C 6
F13E F 1.013(2) 0.7006(9) 0.0128(5) 0.0824(16) Uani 0.266(4) 1 d . U P C 6
F13F F 0.9492(14) 0.7333(6) 0.0696(5) 0.0746(12) Uani 0.266(4) 1 d . . P C 6
F14A F 0.8217(5) 0.38119(15) -0.01821(13) 0.136(2) Uani 1 1 d . . . . .
F14B F 0.8531(4) 0.45578(16) -0.06978(12) 0.1128(15) Uani 1 1 d . . . . .
F14C F 0.7033(4) 0.4281(4) -0.0489(3) 0.221(4) Uani 1 1 d . . . . .
F15A F 0.79127(18) 0.64344(14) 0.33441(9) 0.0559(6) Uani 1 1 d . . . . .
F15B F 0.9442(2) 0.70719(16) 0.37138(12) 0.0809(9) Uani 1 1 d . . . . .
F15C F 0.9054(3) 0.59678(19) 0.38135(10) 0.0832(10) Uani 1 1 d . . . . .
F16A F 1.2551(3) 0.7241(2) 0.28817(16) 0.1121(14) Uani 1 1 d . . . . .
F16B F 1.2027(2) 0.7097(3) 0.20351(17) 0.149(2) Uani 1 1 d . . . . .
F16C F 1.2608(2) 0.6350(2) 0.24793(14) 0.0932(11) Uani 1 1 d . . . . .
C301 C 0.4854(4) 0.0600(3) 0.4377(2) 0.0655(12) Uani 1 1 d . . . . .
H30A H 0.5623 0.0614 0.4527 0.079 Uiso 1 1 calc R U . . .
H30B H 0.4494 0.0116 0.4224 0.079 Uiso 1 1 calc R U . . .
Cl1 Cl 0.47903(12) 0.11842(7) 0.38830(6) 0.0797(4) Uani 1 1 d . . . . .
Cl2 Cl 0.42237(13) 0.08096(12) 0.48816(8) 0.1094(6) Uani 1 1 d . . . . .
C401 C 0.474(2) 0.5279(19) 0.9942(8) 0.223(16) Uani 0.5 1 d . U P . .
H40A H 0.4592 0.5479 0.9596 0.268 Uiso 0.5 1 calc R U P . .
H40B H 0.4300 0.5463 1.0162 0.268 Uiso 0.5 1 calc R U P . .
Cl3 Cl 0.4129(3) 0.4374(2) 0.98227(15) 0.1674(11) Uani 1 1 d . . . . .

loop_
_atom_site_aniso_label
_atom_site_aniso_U_11
_atom_site_aniso_U_22
_atom_site_aniso_U_33
_atom_site_aniso_U_23
_atom_site_aniso_U_13
_atom_site_aniso_U_12
P1 0.0208(3) 0.0174(3) 0.0170(3) 0.0008(2) 0.0035(2) 0.0038(2)
P2 0.0218(3) 0.0171(3) 0.0199(3) 0.0021(2) 0.0034(2) 0.0050(2)
Br1 0.02310(14) 0.03109(15) 0.02376(14) -0.00504(11) -0.00391(10) 0.00719(11)
Br2 0.02428(14) 0.02161(14) 0.04512(18) 0.00462(12) 0.00886(12) 0.00229(11)
C1 0.0133(10) 0.0209(11) 0.0170(11) -0.0001(9) 0.0018(8) 0.0036(9)
N1 0.0161(9) 0.0204(10) 0.0183(10) 0.0011(8) 0.0034(8) 0.0035(8)
C2 0.0268(13) 0.0208(12) 0.0198(12) -0.0035(9) 0.0029(10) 0.0035(10)
C3 0.0250(12) 0.0258(13) 0.0163(11) -0.0020(9) 0.0020(9) 0.0047(10)
N2 0.0185(10) 0.0202(10) 0.0181(10) 0.0019(8) 0.0032(8) 0.0038(8)
C4 0.0225(12) 0.0200(12) 0.0211(12) 0.0040(9) 0.0064(9) 0.0040(10)
C5 0.0216(12) 0.0261(13) 0.0231(12) 0.0033(10) 0.0064(10) 0.0040(10)
C6 0.0281(14) 0.0282(14) 0.0419(16) 0.0080(12) 0.0131(12) 0.0001(11)
C7 0.0403(17) 0.0257(14) 0.055(2) 0.0156(14) 0.0192(15) 0.0069(13)
C8 0.0331(15) 0.0324(15) 0.0476(18) 0.0176(13) 0.0152(13) 0.0154(13)
C9 0.0235(13) 0.0298(14) 0.0254(13) 0.0074(10) 0.0080(10) 0.0092(11)
C10 0.0189(12) 0.0298(14) 0.0303(14) 0.0047(11) 0.0070(10) 0.0032(10)
C11 0.0231(14) 0.056(2) 0.0443(18) -0.0062(16) -0.0007(13) 0.0089(14)
C12 0.0381(18) 0.062(2) 0.0409(18) -0.0058(16) 0.0106(14) 0.0227(16)
C13 0.0193(12) 0.0344(14) 0.0306(14) 0.0098(11) 0.0055(10) 0.0093(11)
C14 0.0273(15) 0.0440(18) 0.0448(18) 0.0140(14) 0.0119(13) 0.0166(13)
C15 0.0277(15) 0.069(2) 0.0339(17) 0.0049(16) 0.0043(13) 0.0107(15)
C16 0.0284(13) 0.0184(11) 0.0186(11) 0.0034(9) 0.0057(10) 0.0058(10)
C17 0.0291(14) 0.0232(12) 0.0221(12) 0.0013(10) 0.0033(10) 0.0082(10)
C18 0.0400(17) 0.0338(15) 0.0297(14) 0.0092(12) 0.0024(12) 0.0154(13)
C19 0.052(2) 0.0346(16) 0.0357(16) 0.0173(13) 0.0124(14) 0.0147(15)
C20 0.0427(17) 0.0267(14) 0.0368(16) 0.0119(12) 0.0177(13) 0.0062(12)
C21 0.0294(14) 0.0215(12) 0.0270(13) 0.0023(10) 0.0097(11) 0.0057(10)
C22 0.0230(13) 0.0289(14) 0.0296(14) 0.0041(11) 0.0026(11) 0.0080(11)
C23 0.0278(15) 0.0340(16) 0.0420(17) 0.0014(13) -0.0038(13) 0.0111(12)
C24 0.0332(16) 0.055(2) 0.0404(18) -0.0091(15) 0.0113(14) 0.0058(15)
C25 0.0258(13) 0.0241(13) 0.0361(15) 0.0008(11) 0.0111(12) 0.0017(11)
C26 0.0322(16) 0.0326(16) 0.0505(19) 0.0035(14) 0.0200(14) 0.0038(12)
C27 0.0308(16) 0.0395(18) 0.0494(19) -0.0135(15) 0.0041(14) 0.0021(13)
C28 0.0191(11) 0.0186(11) 0.0193(11) 0.0013(9) 0.0061(9) 0.0033(9)
N3 0.0230(11) 0.0195(10) 0.0222(10) -0.0006(8) 0.0036(8) 0.0025(8)
C29 0.0353(15) 0.0177(12) 0.0315(14) -0.0022(10) 0.0063(12) 0.0020(11)
C30 0.0336(15) 0.0172(12) 0.0319(14) 0.0011(10) 0.0076(11) 0.0062(11)
N4 0.0221(10) 0.0172(10) 0.0218(10) 0.0026(8) 0.0059(8) 0.0052(8)
C31 0.0284(14) 0.0238(13) 0.0219(12) -0.0023(10) -0.0018(10) 0.0030(11)
C32 0.0354(15) 0.0280(14) 0.0220(13) -0.0028(11) 0.0002(11) 0.0011(12)
C33 0.052(2) 0.0411(18) 0.0231(14) 0.0038(13) -0.0017(13) 0.0026(15)
C34 0.052(2) 0.051(2) 0.0339(17) 0.0053(15) -0.0132(15) 0.0120(17)
C35 0.0319(16) 0.0487(19) 0.0413(18) -0.0025(15) -0.0090(14) 0.0092(14)
C36 0.0289(14) 0.0305(14) 0.0308(14) -0.0041(11) -0.0011(11) 0.0038(12)
C37 0.0339(15) 0.0366(16) 0.0223(13) -0.0006(11) 0.0064(11) -0.0043(12)
C38 0.058(2) 0.0390(18) 0.053(2) 0.0054(16) 0.0330(18) 0.0028(16)
C39 0.0413(19) 0.0404(19) 0.072(3) 0.0024(18) 0.0196(18) 0.0044(15)
C40 0.0256(14) 0.0417(17) 0.0426(17) 0.0001(14) 0.0065(13) 0.0030(13)
C41 0.0304(17) 0.065(2) 0.059(2) -0.0015(19) 0.0096(16) 0.0122(17)
C42 0.046(2) 0.041(2) 0.075(3) -0.0005(19) 0.016(2) -0.0053(16)
C43 0.0218(12) 0.0179(11) 0.0224(12) 0.0034(9) 0.0023(10) 0.0066(9)
C44 0.0248(13) 0.0224(12) 0.0302(14) 0.0096(10) 0.0081(11) 0.0080(10)
C45 0.0222(13) 0.0326(15) 0.0413(16) 0.0128(12) 0.0043(12) 0.0059(11)
C46 0.0310(15) 0.0341(15) 0.0341(15) 0.0066(12) -0.0049(12) 0.0050(12)
C47 0.0374(16) 0.0316(14) 0.0232(13) 0.0055(11) 0.0034(11) 0.0108(12)
C48 0.0277(13) 0.0198(12) 0.0258(13) 0.0068(10) 0.0072(10) 0.0099(10)
C49 0.0309(15) 0.0351(15) 0.0334(15) 0.0124(12) 0.0147(12) 0.0128(12)
C50 0.0384(17) 0.0455(19) 0.054(2) 0.0211(16) 0.0266(16) 0.0146(15)
C51 0.059(2) 0.0394(18) 0.048(2) 0.0088(15) 0.0309(17) 0.0187(16)
C52 0.0315(14) 0.0262(13) 0.0277(13) 0.0084(11) 0.0122(11) 0.0109(11)
C53 0.0475(18) 0.0334(15) 0.0327(15) 0.0096(12) 0.0201(13) 0.0170(14)
C54 0.0423(17) 0.0262(14) 0.0458(18) 0.0095(13) 0.0237(14) 0.0094(13)
B101 0.0180(12) 0.0226(13) 0.0178(12) 0.0026(10) 0.0042(10) 0.0054(10)
C101 0.0205(12) 0.0208(12) 0.0194(11) 0.0000(9) 0.0030(9) 0.0053(9)
C102 0.0225(12) 0.0266(13) 0.0226(12) 0.0038(10) 0.0059(10) 0.0073(10)
C103 0.0301(14) 0.0261(13) 0.0233(12) 0.0044(10) 0.0060(10) 0.0100(11)
C104 0.0277(14) 0.0318(14) 0.0302(14) 0.0042(11) 0.0058(11) 0.0163(11)
C105 0.0235(13) 0.0313(14) 0.0254(13) 0.0024(11) 0.0064(10) 0.0098(11)
C106 0.0223(12) 0.0250(12) 0.0206(12) 0.0029(10) 0.0046(10) 0.0065(10)
C107 0.0352(15) 0.0359(16) 0.0324(15) 0.0117(12) 0.0083(12) 0.0164(13)
C108 0.0298(15) 0.0512(19) 0.0367(16) 0.0110(14) 0.0127(13) 0.0209(14)
C109 0.0195(11) 0.0193(11) 0.0186(11) -0.0003(9) 0.0045(9) 0.0059(9)
C110 0.0216(12) 0.0214(12) 0.0184(11) 0.0007(9) 0.0024(9) 0.0044(10)
C111 0.0224(12) 0.0204(12) 0.0223(12) 0.0004(9) 0.0028(10) 0.0033(10)
C112 0.0258(13) 0.0221(12) 0.0225(12) 0.0038(10) 0.0043(10) 0.0054(10)
C113 0.0214(12) 0.0242(12) 0.0231(12) 0.0022(10) 0.0001(10) 0.0068(10)
C114 0.0178(11) 0.0226(12) 0.0235(12) 0.0018(10) 0.0028(9) 0.0045(9)
C115 0.0246(14) 0.0275(14) 0.0260(13) 0.0046(11) 0.0004(11) -0.0037(11)
C116 0.0280(14) 0.0364(16) 0.0305(15) 0.0107(12) -0.0032(12) 0.0047(12)
C117 0.0183(11) 0.0212(12) 0.0210(11) 0.0045(9) 0.0031(9) 0.0065(9)
C118 0.0225(12) 0.0216(12) 0.0243(12) 0.0034(10) 0.0073(10) 0.0053(10)
C119 0.0308(14) 0.0213(12) 0.0255(13) 0.0019(10) 0.0051(11) 0.0064(11)
C120 0.0264(13) 0.0203(12) 0.0317(14) 0.0038(10) 0.0032(11) 0.0020(10)
C121 0.0228(13) 0.0243(13) 0.0277(13) 0.0075(10) 0.0057(10) 0.0038(10)
C122 0.0213(12) 0.0246(12) 0.0215(12) 0.0036(10) 0.0050(10) 0.0057(10)
C123 0.0410(17) 0.0249(14) 0.0336(15) -0.0034(11) 0.0087(13) 0.0066(12)
C124 0.0262(14) 0.0297(14) 0.0395(16) 0.0063(12) 0.0102(12) 0.0009(11)
C125 0.0226(12) 0.0212(12) 0.0211(12) 0.0027(9) 0.0064(10) 0.0041(10)
C126 0.0260(13) 0.0255(13) 0.0236(12) 0.0001(10) 0.0050(10) 0.0077(10)
C127 0.0305(15) 0.0287(14) 0.0337(15) 0.0005(11) 0.0106(12) 0.0099(11)
C128 0.0390(16) 0.0349(15) 0.0295(14) -0.0056(12) 0.0141(12) 0.0086(13)
C129 0.0343(15) 0.0363(15) 0.0239(13) -0.0033(11) 0.0073(12) 0.0043(12)
C130 0.0246(13) 0.0312(14) 0.0229(13) 0.0014(11) 0.0050(10) 0.0066(11)
C131 0.0404(18) 0.050(2) 0.0447(19) -0.0052(15) 0.0119(15) 0.0239(16)
C132 0.047(2) 0.060(2) 0.0285(16) -0.0092(15) 0.0050(14) 0.0072(17)
F1A 0.0711(15) 0.0786(16) 0.0661(15) 0.0488(13) 0.0451(13) 0.0487(14)
F1B 0.0680(16) 0.0822(18) 0.0517(14) 0.0376(13) -0.0153(12) -0.0006(14)
F1C 0.0960(19) 0.0353(11) 0.0630(14) 0.0169(10) 0.0318(13) 0.0246(12)
F2A 0.0740(18) 0.184(4) 0.111(2) 0.110(3) 0.0742(18) 0.088(2)
F2B 0.0740(19) 0.083(2) 0.125(3) -0.0423(19) 0.0650(19) 0.0040(15)
F2C 0.0279(11) 0.107(2) 0.0669(15) -0.0019(14) 0.0157(10) 0.0097(12)
F3A 0.0542(19) 0.104(3) 0.0330(13) 0.0157(15) -0.0146(13) -0.053(2)
F3B 0.0416(18) 0.050(2) 0.250(7) 0.081(3) -0.044(3) -0.0223(15)
F3C 0.043(2) 0.134(4) 0.129(4) -0.088(4) 0.053(3) -0.039(2)
F3F 0.043(2) 0.134(4) 0.129(4) -0.088(4) 0.053(3) -0.039(2)
F3D 0.0542(19) 0.104(3) 0.0330(13) 0.0157(15) -0.0146(13) -0.053(2)
F3E 0.0416(18) 0.050(2) 0.250(7) 0.081(3) -0.044(3) -0.0223(15)
F4A 0.0248(9) 0.0803(16) 0.0506(12) 0.0201(11) -0.0033(8) 0.0148(10)
F4B 0.0617(14) 0.0780(16) 0.0332(11) -0.0144(10) -0.0199(10) 0.0238(12)
F4C 0.0486(12) 0.0619(14) 0.0601(14) 0.0401(12) -0.0179(10) -0.0034(11)
F5A 0.0883(17) 0.0556(13) 0.0284(10) 0.0036(9) 0.0175(10) 0.0333(12)
F5B 0.106(2) 0.0673(17) 0.0761(18) -0.0480(15) 0.0507(17) -0.0432(16)
F5C 0.0867(19) 0.098(2) 0.0466(13) -0.0144(13) 0.0057(12) 0.0679(17)
F6A 0.0533(13) 0.0450(12) 0.122(2) 0.0186(13) 0.0605(15) 0.0166(10)
F6B 0.0504(12) 0.0664(14) 0.0535(12) 0.0302(11) 0.0288(10) 0.0185(11)
F6C 0.0460(13) 0.119(2) 0.0518(14) -0.0160(14) 0.0176(11) -0.0457(15)
F7A 0.0679(18) 0.175(4) 0.0757(19) -0.043(2) -0.0173(15) 0.086(2)
F7B 0.088(2) 0.078(2) 0.185(4) -0.053(2) -0.027(2) 0.0612(19)
F7C 0.065(2) 0.220(5) 0.192(4) 0.122(4) 0.081(3) 0.084(3)
F8A 0.0691(17) 0.160(3) 0.0309(11) -0.0323(15) 0.0063(11) 0.0319(19)
F8B 0.0667(17) 0.0822(19) 0.0499(14) -0.0155(13) -0.0077(12) -0.0173(14)
F8C 0.091(2) 0.094(2) 0.0387(12) -0.0023(13) -0.0201(13) 0.0337(17)
B201 0.0242(14) 0.0242(14) 0.0289(15) 0.0060(12) 0.0087(12) 0.0058(12)
C201 0.0248(13) 0.0258(13) 0.0231(12) 0.0049(10) 0.0066(10) 0.0050(10)
C202 0.0283(14) 0.0243(13) 0.0292(13) 0.0006(10) 0.0094(11) 0.0064(11)
C203 0.0268(14) 0.0291(14) 0.0299(14) -0.0022(11) 0.0075(11) 0.0015(11)
C204 0.0246(13) 0.0332(15) 0.0297(14) -0.0020(11) 0.0055(11) 0.0065(11)
C205 0.0309(14) 0.0294(14) 0.0239(13) 0.0000(11) 0.0027(11) 0.0112(11)
C206 0.0278(13) 0.0232(13) 0.0257(13) 0.0014(10) 0.0032(10) 0.0046(10)
C207 0.0328(16) 0.0319(16) 0.0500(19) -0.0043(14) 0.0126(14) -0.0015(13)
C208 0.0348(16) 0.0305(16) 0.0447(18) -0.0033(13) 0.0043(14) 0.0130(13)
C209 0.0272(13) 0.0260(13) 0.0262(13) 0.0034(10) 0.0058(11) 0.0065(11)
C210 0.0295(14) 0.0271(13) 0.0283(13) 0.0067(11) 0.0089(11) 0.0067(11)
C211 0.0303(14) 0.0304(14) 0.0270(13) 0.0032(11) 0.0060(11) 0.0100(12)
C212 0.0369(16) 0.0312(15) 0.0292(14) 0.0076(11) 0.0045(12) 0.0130(12)
C213 0.0371(16) 0.0335(15) 0.0292(14) 0.0103(12) 0.0080(12) 0.0084(13)
C214 0.0294(14) 0.0340(15) 0.0288(14) 0.0069(12) 0.0092(11) 0.0092(12)
C215 0.0441(18) 0.0430(18) 0.0395(17) 0.0098(14) 0.0158(14) 0.0216(15)
C216 0.051(2) 0.056(2) 0.052(2) 0.0297(18) 0.0230(17) 0.0234(18)
C217 0.0236(13) 0.0286(14) 0.0302(14) 0.0064(11) 0.0078(11) 0.0095(11)
C218 0.0389(16) 0.0265(14) 0.0293(14) 0.0044(11) 0.0129(12) 0.0112(12)
C219 0.0531(19) 0.0261(15) 0.0345(16) 0.0078(12) 0.0183(14) 0.0122(13)
C220 0.0517(19) 0.0345(16) 0.0282(15) 0.0080(12) 0.0152(13) 0.0120(14)
C221 0.0390(16) 0.0318(15) 0.0304(15) 0.0026(12) 0.0084(12) 0.0077(13)
C222 0.0324(15) 0.0259(14) 0.0325(15) 0.0049(11) 0.0065(12) 0.0045(11)
C223 0.113(4) 0.0270(17) 0.042(2) 0.0087(15) 0.041(2) 0.014(2)
C224 0.070(3) 0.042(2) 0.0357(18) -0.0051(15) 0.0085(18) -0.0023(18)
C225 0.0250(13) 0.0241(13) 0.0301(14) 0.0085(11) 0.0061(11) 0.0059(10)
C226 0.0238(13) 0.0268(13) 0.0297(14) 0.0073(11) 0.0052(11) 0.0042(11)
C227 0.0300(14) 0.0305(14) 0.0289(14) 0.0061(11) 0.0012(11) 0.0075(12)
C228 0.0309(15) 0.0321(15) 0.0336(15) 0.0051(12) -0.0031(12) -0.0003(12)
C229 0.0238(14) 0.0414(17) 0.0403(17) 0.0153(14) 0.0018(12) 0.0003(12)
C230 0.0250(14) 0.0377(16) 0.0337(15) 0.0093(12) 0.0082(11) 0.0061(12)
C231 0.0406(18) 0.0458(19) 0.0334(16) -0.0008(14) 0.0032(13) 0.0093(15)
C232 0.0263(17) 0.074(3) 0.053(2) 0.017(2) 0.0012(15) -0.0066(17)
F9A 0.0278(12) 0.0566(17) 0.321(6) -0.078(3) 0.040(2) -0.0086(11)
F9B 0.149(3) 0.0491(16) 0.084(2) 0.0150(15) -0.005(2) -0.0409(19)
F9C 0.0673(16) 0.0550(14) 0.091(2) -0.0399(14) 0.0259(14) -0.0124(12)
F10A 0.037(2) 0.076(3) 0.220(8) -0.073(4) -0.016(3) 0.031(2)
F10B 0.234(6) 0.070(2) 0.201(8) 0.100(4) 0.179(7) 0.110(3)
F10C 0.177(5) 0.097(3) 0.053(2) -0.028(2) -0.007(3) 0.100(4)
F10E 0.234(6) 0.070(2) 0.201(8) 0.100(4) 0.179(7) 0.110(3)
F10D 0.037(2) 0.076(3) 0.220(8) -0.073(4) -0.016(3) 0.031(2)
F10F 0.177(5) 0.097(3) 0.053(2) -0.028(2) -0.007(3) 0.100(4)
F11A 0.0629(15) 0.0621(15) 0.126(2) 0.0517(16) 0.0660(16) 0.0390(13)
F11B 0.083(2) 0.147(3) 0.0554(16) -0.0355(18) 0.0211(14) 0.042(2)
F11C 0.0582(14) 0.0658(15) 0.0715(15) 0.0299(12) 0.0300(12) 0.0430(12)
F12A 0.132(3) 0.111(3) 0.0465(15) 0.0330(16) 0.0431(17) 0.024(2)
F12B 0.120(3) 0.103(2) 0.150(3) 0.103(2) 0.094(3) 0.077(2)
F12C 0.0614(17) 0.090(2) 0.102(2) 0.0586(18) 0.0277(15) -0.0004(15)
F13A 0.095(3) 0.0369(17) 0.133(4) 0.031(2) 0.042(3) 0.038(2)
F13B 0.155(5) 0.0480(16) 0.031(2) 0.007(2) 0.043(3) -0.024(2)
F13C 0.102(3) 0.0325(15) 0.062(2) 0.0053(13) -0.002(2) -0.0242(17)
F13D 0.095(3) 0.0369(17) 0.133(4) 0.031(2) 0.042(3) 0.038(2)
F13E 0.155(5) 0.0480(16) 0.031(2) 0.007(2) 0.043(3) -0.024(2)
F13F 0.102(3) 0.0325(15) 0.062(2) 0.0053(13) -0.002(2) -0.0242(17)
F14A 0.299(7) 0.0378(15) 0.0642(19) -0.0086(13) 0.052(3) 0.014(2)
F14B 0.211(4) 0.0614(18) 0.0560(17) -0.0178(14) 0.065(2) -0.016(2)
F14C 0.089(3) 0.316(8) 0.214(6) -0.218(6) -0.052(3) 0.053(4)
F15A 0.0430(12) 0.0734(16) 0.0526(13) -0.0160(11) 0.0096(10) 0.0188(11)
F15B 0.0697(17) 0.085(2) 0.0710(17) -0.0459(15) 0.0189(14) -0.0134(15)
F15C 0.115(2) 0.119(2) 0.0511(14) 0.0460(16) 0.0449(16) 0.072(2)
F16A 0.0537(17) 0.130(3) 0.117(3) -0.034(2) 0.0210(17) -0.0485(19)
F16B 0.0391(14) 0.240(5) 0.139(3) 0.148(4) 0.0037(17) -0.026(2)
F16C 0.0377(14) 0.139(3) 0.105(2) 0.017(2) 0.0240(15) 0.0164(16)
C301 0.066(3) 0.060(3) 0.069(3) -0.016(2) 0.003(2) 0.022(2)
Cl1 0.0844(8) 0.0568(6) 0.0968(9) -0.0042(6) -0.0064(7) 0.0358(6)
Cl2 0.0665(8) 0.1527(17) 0.1157(13) -0.0257(12) 0.0294(8) 0.0346(10)
C401 0.187(18) 0.47(4) 0.144(15) 0.22(2) 0.100(13) 0.26(3)
Cl3 0.140(2) 0.171(3) 0.182(3) -0.028(2) -0.001(2) 0.052(2)

loop_
_atom_type_symbol
_atom_type_description
_atom_type_scat_dispersion_real
_atom_type_scat_dispersion_imag
_atom_type_scat_source
C C 0.0181 0.0091 'International Tables Vol C Tables 4.2.6.8 and 6.1.1.4'
H H 0.0000 0.0000 'International Tables Vol C Tables 4.2.6.8 and 6.1.1.4'
N N 0.0311 0.0180 'International Tables Vol C Tables 4.2.6.8 and 6.1.1.4'
F F 0.0727 0.0534 'International Tables Vol C Tables 4.2.6.8 and 6.1.1.4'
P P 0.2955 0.4335 'International Tables Vol C Tables 4.2.6.8 and 6.1.1.4'
Br Br -0.6763 1.2805 'International Tables Vol C Tables 4.2.6.8 and 6.1.1.4'
Cl Cl 0.3639 0.7018 'International Tables Vol C Tables 4.2.6.8 and 6.1.1.4'
B B 0.0090 0.0039 'International Tables Vol C Tables 4.2.6.8 and 6.1.1.4'

loop_
_geom_angle_atom_site_label_1
_geom_angle_atom_site_label_2
_geom_angle_atom_site_label_3
_geom_angle
_geom_angle_site_symmetry_1
_geom_angle_site_symmetry_3
C1 P1 Br1 101.88(8) . .
C1 P1 P1 98.15(8) . 2_657
Br1 P1 P1 94.46(4) . 2_657
C28 P2 Br2 102.30(8) . .
C28 P2 P2 98.17(8) . 2_666
Br2 P2 P2 95.04(4) . 2_666
N1 C1 N2 106.7(2) . .
N1 C1 P1 115.99(18) . .
N2 C1 P1 137.34(19) . .
C1 N1 C3 109.6(2) . .
C1 N1 C4 124.3(2) . .
C3 N1 C4 125.6(2) . .
C3 C2 N2 107.6(2) . .
C3 C2 H2 126.2 . .
N2 C2 H2 126.2 . .
C2 C3 N1 107.2(2) . .
C2 C3 H3 126.4 . .
N1 C3 H3 126.4 . .
C1 N2 C2 109.0(2) . .
C1 N2 C16 128.2(2) . .
C2 N2 C16 122.4(2) . .
C9 C4 C5 124.7(2) . .
C9 C4 N1 118.4(2) . .
C5 C4 N1 116.8(2) . .
C6 C5 C4 116.0(3) . .
C6 C5 C10 121.3(2) . .
C4 C5 C10 122.6(2) . .
C7 C6 C5 121.1(3) . .
C7 C6 H6 119.5 . .
C5 C6 H6 119.5 . .
C6 C7 C8 121.0(3) . .
C6 C7 H7 119.5 . .
C8 C7 H7 119.5 . .
C7 C8 C9 120.9(3) . .
C7 C8 H8 119.5 . .
C9 C8 H8 119.5 . .
C8 C9 C4 116.2(3) . .
C8 C9 C13 121.3(3) . .
C4 C9 C13 122.4(2) . .
C5 C10 C11 114.1(3) . .
C5 C10 C12 109.6(2) . .
C11 C10 C12 110.0(3) . .
C5 C10 H10 107.6 . .
C11 C10 H10 107.6 . .
C12 C10 H10 107.6 . .
C10 C11 H11A 109.5 . .
C10 C11 H11B 109.5 . .
H11A C11 H11B 109.5 . .
C10 C11 H11C 109.5 . .
H11A C11 H11C 109.5 . .
H11B C11 H11C 109.5 . .
C10 C12 H12A 109.5 . .
C10 C12 H12B 109.5 . .
H12A C12 H12B 109.5 . .
C10 C12 H12C 109.5 . .
H12A C12 H12C 109.5 . .
H12B C12 H12C 109.5 . .
C9 C13 C14 112.0(3) . .
C9 C13 C15 109.6(2) . .
C14 C13 C15 111.0(3) . .
C9 C13 H13 108.1 . .
C14 C13 H13 108.1 . .
C15 C13 H13 108.1 . .
C13 C14 H14A 109.5 . .
C13 C14 H14B 109.5 . .
H14A C14 H14B 109.5 . .
C13 C14 H14C 109.5 . .
H14A C14 H14C 109.5 . .
H14B C14 H14C 109.5 . .
C13 C15 H15A 109.5 . .
C13 C15 H15B 109.5 . .
H15A C15 H15B 109.5 . .
C13 C15 H15C 109.5 . .
H15A C15 H15C 109.5 . .
H15B C15 H15C 109.5 . .
C21 C16 C17 124.2(2) . .
C21 C16 N2 118.5(2) . .
C17 C16 N2 117.1(2) . .
C18 C17 C16 116.2(3) . .
C18 C17 C22 120.6(3) . .
C16 C17 C22 123.1(2) . .
C19 C18 C17 121.2(3) . .
C19 C18 H18 119.4 . .
C17 C18 H18 119.4 . .
C18 C19 C20 120.9(3) . .
C18 C19 H19 119.6 . .
C20 C19 H19 119.6 . .
C19 C20 C21 121.1(3) . .
C19 C20 H20 119.5 . .
C21 C20 H20 119.5 . .
C20 C21 C16 116.3(3) . .
C20 C21 C25 120.5(3) . .
C16 C21 C25 123.1(2) . .
C17 C22 C24 110.7(2) . .
C17 C22 C23 113.6(2) . .
C24 C22 C23 109.1(3) . .
C17 C22 H22 107.8 . .
C24 C22 H22 107.8 . .
C23 C22 H22 107.8 . .
C22 C23 H23A 109.5 . .
C22 C23 H23B 109.5 . .
H23A C23 H23B 109.5 . .
C22 C23 H23C 109.5 . .
H23A C23 H23C 109.5 . .
H23B C23 H23C 109.5 . .
C22 C24 H24A 109.5 . .
C22 C24 H24B 109.5 . .
H24A C24 H24B 109.5 . .
C22 C24 H24C 109.5 . .
H24A C24 H24C 109.5 . .
H24B C24 H24C 109.5 . .
C21 C25 C26 113.0(3) . .
C21 C25 C27 110.2(2) . .
C26 C25 C27 109.2(3) . .
C21 C25 H25 108.1 . .
C26 C25 H25 108.1 . .
C27 C25 H25 108.1 . .
C25 C26 H26A 109.5 . .
C25 C26 H26B 109.5 . .
H26A C26 H26B 109.5 . .
C25 C26 H26C 109.5 . .
H26A C26 H26C 109.5 . .
H26B C26 H26C 109.5 . .
C25 C27 H27A 109.5 . .
C25 C27 H27B 109.5 . .
H27A C27 H27B 109.5 . .
C25 C27 H27C 109.5 . .
H27A C27 H27C 109.5 . .
H27B C27 H27C 109.5 . .
N4 C28 N3 106.7(2) . .
N4 C28 P2 136.17(19) . .
N3 C28 P2 117.14(18) . .
C28 N3 C29 109.4(2) . .
C28 N3 C31 124.8(2) . .
C29 N3 C31 125.3(2) . .
C30 C29 N3 107.2(2) . .
C30 C29 H29 126.4 . .
N3 C29 H29 126.4 . .
C29 C30 N4 107.7(2) . .
C29 C30 H30 126.1 . .
N4 C30 H30 126.1 . .
C28 N4 C30 109.0(2) . .
C28 N4 C43 127.1(2) . .
C30 N4 C43 123.6(2) . .
C36 C31 C32 124.9(3) . .
C36 C31 N3 118.2(3) . .
C32 C31 N3 117.0(3) . .
C33 C32 C31 116.0(3) . .
C33 C32 C37 121.4(3) . .
C31 C32 C37 122.6(3) . .
C34 C33 C32 120.9(3) . .
C34 C33 H33 119.6 . .
C32 C33 H33 119.6 . .
C35 C34 C33 121.1(3) . .
C35 C34 H34 119.4 . .
C33 C34 H34 119.4 . .
C34 C35 C36 121.4(3) . .
C34 C35 H35 119.3 . .
C36 C35 H35 119.3 . .
C31 C36 C35 115.7(3) . .
C31 C36 C40 123.4(3) . .
C35 C36 C40 120.9(3) . .
C39 C37 C38 108.9(3) . .
C39 C37 C32 111.4(3) . .
C38 C37 C32 114.4(3) . .
C39 C37 H37 107.3 . .
C38 C37 H37 107.3 . .
C32 C37 H37 107.3 . .
C37 C38 H38A 109.5 . .
C37 C38 H38B 109.5 . .
H38A C38 H38B 109.5 . .
C37 C38 H38C 109.5 . .
H38A C38 H38C 109.5 . .
H38B C38 H38C 109.5 . .
C37 C39 H39A 109.5 . .
C37 C39 H39B 109.5 . .
H39A C39 H39B 109.5 . .
C37 C39 H39C 109.5 . .
H39A C39 H39C 109.5 . .
H39B C39 H39C 109.5 . .
C36 C40 C41 113.0(3) . .
C36 C40 C42 109.6(3) . .
C41 C40 C42 110.0(3) . .
C36 C40 H40 108.0 . .
C41 C40 H40 108.0 . .
C42 C40 H40 108.0 . .
C40 C41 H41A 109.5 . .
C40 C41 H41B 109.5 . .
H41A C41 H41B 109.5 . .
C40 C41 H41C 109.5 . .
H41A C41 H41C 109.5 . .
H41B C41 H41C 109.5 . .
C40 C42 H42A 109.5 . .
C40 C42 H42B 109.5 . .
H42A C42 H42B 109.5 . .
C40 C42 H42C 109.5 . .
H42A C42 H42C 109.5 . .
H42B C42 H42C 109.5 . .
C48 C43 C44 124.2(2) . .
C48 C43 N4 118.3(2) . .
C44 C43 N4 117.4(2) . .
C45 C44 C43 116.4(3) . .
C45 C44 C49 120.9(3) . .
C43 C44 C49 122.6(3) . .
C46 C45 C44 121.0(3) . .
C46 C45 H45 119.5 . .
C44 C45 H45 119.5 . .
C47 C46 C45 120.9(3) . .
C47 C46 H46 119.6 . .
C45 C46 H46 119.6 . .
C46 C47 C48 120.9(3) . .
C46 C47 H47 119.5 . .
C48 C47 H47 119.5 . .
C47 C48 C43 116.3(3) . .
C47 C48 C52 121.5(2) . .
C43 C48 C52 122.0(2) . .
C44 C49 C50 113.8(3) . .
C44 C49 C51 109.9(2) . .
C50 C49 C51 108.6(3) . .
C44 C49 H49 108.1 . .
C50 C49 H49 108.1 . .
C51 C49 H49 108.1 . .
C49 C50 H50A 109.5 . .
C49 C50 H50B 109.5 . .
H50A C50 H50B 109.5 . .
C49 C50 H50C 109.5 . .
H50A C50 H50C 109.5 . .
H50B C50 H50C 109.5 . .
C49 C51 H51A 109.5 . .
C49 C51 H51B 109.5 . .
H51A C51 H51B 109.5 . .
C49 C51 H51C 109.5 . .
H51A C51 H51C 109.5 . .
H51B C51 H51C 109.5 . .
C48 C52 C53 113.7(3) . .
C48 C52 C54 109.2(2) . .
C53 C52 C54 109.5(2) . .
C48 C52 H52 108.1 . .
C53 C52 H52 108.1 . .
C54 C52 H52 108.1 . .
C52 C53 H53A 109.5 . .
C52 C53 H53B 109.5 . .
H53A C53 H53B 109.5 . .
C52 C53 H53C 109.5 . .
H53A C53 H53C 109.5 . .
H53B C53 H53C 109.5 . .
C52 C54 H54A 109.5 . .
C52 C54 H54B 109.5 . .
H54A C54 H54B 109.5 . .
C52 C54 H54C 109.5 . .
H54A C54 H54C 109.5 . .
H54B C54 H54C 109.5 . .
C125 B101 C117 111.6(2) . .
C125 B101 C109 105.2(2) . .
C117 B101 C109 111.3(2) . .
C125 B101 C101 113.0(2) . .
C117 B101 C101 103.3(2) . .
C109 B101 C101 112.6(2) . .
C106 C101 C102 115.8(2) . .
C106 C101 B101 124.2(2) . .
C102 C101 B101 119.5(2) . .
C103 C102 C101 122.0(2) . .
C103 C102 H102 119.0 . .
C101 C102 H102 119.0 . .
C102 C103 C104 120.8(3) . .
C102 C103 C107 120.9(3) . .
C104 C103 C107 118.2(2) . .
C105 C104 C103 118.3(2) . .
C105 C104 H104 120.9 . .
C103 C104 H104 120.9 . .
C104 C105 C106 120.7(3) . .
C104 C105 C108 118.6(3) . .
C106 C105 C108 120.6(3) . .
C105 C106 C101 122.3(2) . .
C105 C106 H106 118.8 . .
C101 C106 H106 118.8 . .
F1A C107 F1B 110.3(3) . .
F1A C107 F1C 103.8(3) . .
F1B C107 F1C 102.8(3) . .
F1A C107 C103 114.4(2) . .
F1B C107 C103 113.0(3) . .
F1C C107 C103 111.5(3) . .
F2B C108 F2A 108.5(3) . .
F2B C108 F2C 104.7(3) . .
F2A C108 F2C 104.7(3) . .
F2B C108 C105 113.1(3) . .
F2A C108 C105 113.2(3) . .
F2C C108 C105 112.0(3) . .
C114 C109 C110 115.7(2) . .
C114 C109 B101 123.3(2) . .
C110 C109 B101 120.9(2) . .
C111 C110 C109 122.0(2) . .
C111 C110 H110 119.0 . .
C109 C110 H110 119.0 . .
C110 C111 C112 121.3(2) . .
C110 C111 C115 120.0(2) . .
C112 C111 C115 118.7(2) . .
C113 C112 C111 117.6(2) . .
C113 C112 H112 121.2 . .
C111 C112 H112 121.2 . .
C112 C113 C114 121.3(2) . .
C112 C113 C116 119.4(2) . .
C114 C113 C116 119.3(2) . .
C113 C114 C109 122.1(2) . .
C113 C114 H114 118.9 . .
C109 C114 H114 118.9 . .
F3E C115 F3F 112.1(10) . .
F3B C115 F3C 104.1(5) . .
F3B C115 F3A 105.3(4) . .
F3C C115 F3A 103.3(4) . .
F3E C115 F3D 106.4(8) . .
F3F C115 F3D 99.8(11) . .
F3E C115 C111 112.2(7) . .
F3F C115 C111 113.8(7) . .
F3B C115 C111 115.5(3) . .
F3C C115 C111 113.1(3) . .
F3A C115 C111 114.3(3) . .
F3D C115 C111 111.6(5) . .
F4C C116 F4A 106.8(3) . .
F4C C116 F4B 106.3(3) . .
F4A C116 F4B 105.0(3) . .
F4C C116 C113 113.3(3) . .
F4A C116 C113 113.0(3) . .
F4B C116 C113 111.8(3) . .
C122 C117 C118 115.8(2) . .
C122 C117 B101 124.4(2) . .
C118 C117 B101 119.6(2) . .
C119 C118 C117 122.5(2) . .
C119 C118 H118 118.7 . .
C117 C118 H118 118.7 . .
C118 C119 C120 120.7(3) . .
C118 C119 C123 118.6(3) . .
C120 C119 C123 120.7(3) . .
C121 C120 C119 117.9(3) . .
C121 C120 H120 121.1 . .
C119 C120 H120 121.1 . .
C120 C121 C122 121.2(3) . .
C120 C121 C124 120.3(3) . .
C122 C121 C124 118.5(3) . .
C121 C122 C117 121.9(2) . .
C121 C122 H122 119.0 . .
C117 C122 H122 119.0 . .
F5C C123 F5B 108.0(3) . .
F5C C123 F5A 104.5(3) . .
F5B C123 F5A 105.4(3) . .
F5C C123 C119 112.9(3) . .
F5B C123 C119 113.3(3) . .
F5A C123 C119 112.1(2) . .
F6C C124 F6A 107.6(3) . .
F6C C124 F6B 106.6(3) . .
F6A C124 F6B 103.5(3) . .
F6C C124 C121 113.2(3) . .
F6A C124 C121 112.7(2) . .
F6B C124 C121 112.6(2) . .
C130 C125 C126 116.2(2) . .
C130 C125 B101 125.1(2) . .
C126 C125 B101 118.6(2) . .
C127 C126 C125 122.4(3) . .
C127 C126 H126 118.8 . .
C125 C126 H126 118.8 . .
C126 C127 C128 120.4(3) . .
C126 C127 C131 120.3(3) . .
C128 C127 C131 119.3(3) . .
C129 C128 C127 118.3(3) . .
C129 C128 H128 120.8 . .
C127 C128 H128 120.8 . .
C128 C129 C130 121.3(3) . .
C128 C129 C132 119.6(3) . .
C130 C129 C132 119.1(3) . .
C125 C130 C129 121.3(3) . .
C125 C130 H130 119.3 . .
C129 C130 H130 119.3 . .
F7A C131 F7B 106.0(4) . .
F7A C131 F7C 106.1(4) . .
F7B C131 F7C 104.2(4) . .
F7A C131 C127 114.6(3) . .
F7B C131 C127 113.3(3) . .
F7C C131 C127 111.8(3) . .
F8B C132 F8C 105.0(3) . .
F8B C132 F8A 107.5(3) . .
F8C C132 F8A 106.5(3) . .
F8B C132 C129 111.9(3) . .
F8C C132 C129 113.2(3) . .
F8A C132 C129 112.3(3) . .
C201 B201 C209 113.4(2) . .
C201 B201 C225 112.5(2) . .
C209 B201 C225 104.1(2) . .
C201 B201 C217 104.4(2) . .
C209 B201 C217 110.3(2) . .
C225 B201 C217 112.3(2) . .
C202 C201 C206 115.6(3) . .
C202 C201 B201 122.6(2) . .
C206 C201 B201 121.5(2) . .
C201 C202 C203 122.3(3) . .
C201 C202 H202 118.8 . .
C203 C202 H202 118.8 . .
C204 C203 C202 121.0(3) . .
C204 C203 C207 120.2(3) . .
C202 C203 C207 118.8(3) . .
C205 C204 C203 117.6(3) . .
C205 C204 H204 121.2 . .
C203 C204 H204 121.2 . .
C204 C205 C206 121.1(3) . .
C204 C205 C208 119.4(3) . .
C206 C205 C208 119.4(3) . .
C205 C206 C201 122.4(3) . .
C205 C206 H206 118.8 . .
C201 C206 H206 118.8 . .
F9A C207 F9C 107.3(4) . .
F9A C207 F9B 109.4(4) . .
F9C C207 F9B 98.9(3) . .
F9A C207 C203 115.0(3) . .
F9C C207 C203 113.0(3) . .
F9B C207 C203 111.9(3) . .
F10E C208 F10F 110.1(11) . .
F10A C208 F10B 112.1(5) . .
F10A C208 F10C 100.9(5) . .
F10B C208 F10C 100.3(5) . .
F10E C208 F10D 98.5(11) . .
F10F C208 F10D 105.2(10) . .
F10E C208 C205 116.4(8) . .
F10F C208 C205 115.2(6) . .
F10A C208 C205 115.1(3) . .
F10B C208 C205 114.5(3) . .
F10C C208 C205 112.0(3) . .
F10D C208 C205 109.4(5) . .
C214 C209 C210 115.5(3) . .
C214 C209 B201 123.3(3) . .
C210 C209 B201 120.9(2) . .
C211 C210 C209 122.3(3) . .
C211 C210 H210 118.9 . .
C209 C210 H210 118.9 . .
C212 C211 C210 121.0(3) . .
C212 C211 C215 119.7(3) . .
C210 C211 C215 119.3(3) . .
C213 C212 C211 117.9(3) . .
C213 C212 H212 121.0 . .
C211 C212 H212 121.0 . .
C212 C213 C214 121.0(3) . .
C212 C213 C216 119.8(3) . .
C214 C213 C216 119.2(3) . .
C213 C214 C209 122.3(3) . .
C213 C214 H214 118.9 . .
C209 C214 H214 118.9 . .
F11A C215 F11B 106.3(3) . .
F11A C215 F11C 107.0(3) . .
F11B C215 F11C 105.6(3) . .
F11A C215 C211 112.7(3) . .
F11B C215 C211 112.1(3) . .
F11C C215 C211 112.7(3) . .
F12C C216 F12B 108.0(4) . .
F12C C216 F12A 103.1(4) . .
F12B C216 F12A 106.1(4) . .
F12C C216 C213 112.9(3) . .
F12B C216 C213 113.9(3) . .
F12A C216 C213 112.1(3) . .
C218 C217 C222 115.9(3) . .
C218 C217 B201 123.0(3) . .
C222 C217 B201 121.0(2) . .
C217 C218 C219 121.8(3) . .
C217 C218 H218 119.1 . .
C219 C218 H218 119.1 . .
C220 C219 C218 121.4(3) . .
C220 C219 C223 120.7(3) . .
C218 C219 C223 117.9(3) . .
C219 C220 C221 118.0(3) . .
C219 C220 H220 121.0 . .
C221 C220 H220 121.0 . .
C222 C221 C220 120.5(3) . .
C222 C221 C224 120.4(3) . .
C220 C221 C224 119.1(3) . .
C221 C222 C217 122.4(3) . .
C221 C222 H222 118.8 . .
C217 C222 H222 118.8 . .
F13E C223 F13F 126.3(12) . .
F13A C223 F13B 113.7(5) . .
F13A C223 F13C 100.8(4) . .
F13B C223 F13C 101.3(5) . .
F13E C223 C219 115.5(10) . .
F13F C223 C219 116.4(6) . .
F13A C223 C219 112.9(4) . .
F13B C223 C219 115.2(4) . .
F13C C223 C219 111.2(3) . .
F13E C223 F13D 93.5(12) . .
F13F C223 F13D 91.0(9) . .
C219 C223 F13D 99.4(5) . .
F14C C224 F14B 108.6(5) . .
F14C C224 F14A 103.4(5) . .
F14B C224 F14A 102.3(4) . .
F14C C224 C221 113.3(4) . .
F14B C224 C221 114.9(3) . .
F14A C224 C221 113.3(3) . .
C226 C225 C230 115.3(3) . .
C226 C225 B201 123.1(2) . .
C230 C225 B201 121.5(3) . .
C227 C226 C225 122.5(3) . .
C227 C226 H226 118.8 . .
C225 C226 H226 118.8 . .
C228 C227 C226 120.8(3) . .
C228 C227 C231 120.0(3) . .
C226 C227 C231 119.2(3) . .
C229 C228 C227 117.8(3) . .
C229 C228 H228 121.1 . .
C227 C228 H228 121.1 . .
C228 C229 C230 121.4(3) . .
C228 C229 C232 120.0(3) . .
C230 C229 C232 118.5(3) . .
C229 C230 C225 122.2(3) . .
C229 C230 H230 118.9 . .
C225 C230 H230 118.9 . .
F15B C231 F15A 105.6(3) . .
F15B C231 F15C 107.0(3) . .
F15A C231 F15C 105.2(3) . .
F15B C231 C227 113.6(3) . .
F15A C231 C227 112.9(3) . .
F15C C231 C227 111.9(3) . .
F16B C232 F16A 113.8(4) . .
F16B C232 F16C 103.4(4) . .
F16A C232 F16C 99.3(4) . .
F16B C232 C229 113.8(3) . .
F16A C232 C229 114.4(4) . .
F16C C232 C229 110.5(4) . .
Cl1 C301 Cl2 111.5(3) . .
Cl1 C301 H30A 109.3 . .
Cl2 C301 H30A 109.3 . .
Cl1 C301 H30B 109.3 . .
Cl2 C301 H30B 109.3 . .
H30A C301 H30B 108.0 . .
Cl3 C401 Cl3 128.6(10) 2_667 .
Cl3 C401 H40A 105.1 2_667 .
Cl3 C401 H40A 105.1 . .
Cl3 C401 H40B 105.1 2_667 .
Cl3 C401 H40B 105.1 . .
H40A C401 H40B 105.9 . .
C401 Cl3 C401 51.4(10) 2_667 .

loop_
_geom_bond_atom_site_label_1
_geom_bond_atom_site_label_2
_geom_bond_distance
_geom_bond_site_symmetry_2
P1 C1 1.850(2) .
P1 Br1 2.2127(7) .
P1 P1 2.2324(12) 2_657
P2 C28 1.843(3) .
P2 Br2 2.2188(7) .
P2 P2 2.2399(12) 2_666
C1 N1 1.353(3) .
C1 N2 1.356(3) .
N1 C3 1.369(3) .
N1 C4 1.459(3) .
C2 C3 1.354(4) .
C2 N2 1.374(3) .
C2 H2 0.9500 .
C3 H3 0.9500 .
N2 C16 1.461(3) .
C4 C9 1.395(4) .
C4 C5 1.403(4) .
C5 C6 1.393(4) .
C5 C10 1.518(4) .
C6 C7 1.380(5) .
C6 H6 0.9500 .
C7 C8 1.384(5) .
C7 H7 0.9500 .
C8 C9 1.394(4) .
C8 H8 0.9500 .
C9 C13 1.521(4) .
C10 C11 1.524(4) .
C10 C12 1.530(4) .
C10 H10 1.0000 .
C11 H11A 0.9800 .
C11 H11B 0.9800 .
C11 H11C 0.9800 .
C12 H12A 0.9800 .
C12 H12B 0.9800 .
C12 H12C 0.9800 .
C13 C14 1.526(4) .
C13 C15 1.535(4) .
C13 H13 1.0000 .
C14 H14A 0.9800 .
C14 H14B 0.9800 .
C14 H14C 0.9800 .
C15 H15A 0.9800 .
C15 H15B 0.9800 .
C15 H15C 0.9800 .
C16 C21 1.398(4) .
C16 C17 1.406(4) .
C17 C18 1.394(4) .
C17 C22 1.518(4) .
C18 C19 1.378(5) .
C18 H18 0.9500 .
C19 C20 1.382(5) .
C19 H19 0.9500 .
C20 C21 1.397(4) .
C20 H20 0.9500 .
C21 C25 1.521(4) .
C22 C24 1.529(4) .
C22 C23 1.531(4) .
C22 H22 1.0000 .
C23 H23A 0.9800 .
C23 H23B 0.9800 .
C23 H23C 0.9800 .
C24 H24A 0.9800 .
C24 H24B 0.9800 .
C24 H24C 0.9800 .
C25 C26 1.529(4) .
C25 C27 1.538(4) .
C25 H25 1.0000 .
C26 H26A 0.9800 .
C26 H26B 0.9800 .
C26 H26C 0.9800 .
C27 H27A 0.9800 .
C27 H27B 0.9800 .
C27 H27C 0.9800 .
C28 N4 1.354(3) .
C28 N3 1.356(3) .
N3 C29 1.370(4) .
N3 C31 1.459(3) .
C29 C30 1.351(4) .
C29 H29 0.9500 .
C30 N4 1.373(3) .
C30 H30 0.9500 .
N4 C43 1.460(3) .
C31 C36 1.398(4) .
C31 C32 1.407(4) .
C32 C33 1.395(4) .
C32 C37 1.523(4) .
C33 C34 1.385(6) .
C33 H33 0.9500 .
C34 C35 1.376(6) .
C34 H34 0.9500 .
C35 C36 1.399(5) .
C35 H35 0.9500 .
C36 C40 1.512(5) .
C37 C39 1.519(5) .
C37 C38 1.523(4) .
C37 H37 1.0000 .
C38 H38A 0.9800 .
C38 H38B 0.9800 .
C38 H38C 0.9800 .
C39 H39A 0.9800 .
C39 H39B 0.9800 .
C39 H39C 0.9800 .
C40 C41 1.529(5) .
C40 C42 1.545(5) .
C40 H40 1.0000 .
C41 H41A 0.9800 .
C41 H41B 0.9800 .
C41 H41C 0.9800 .
C42 H42A 0.9800 .
C42 H42B 0.9800 .
C42 H42C 0.9800 .
C43 C48 1.399(4) .
C43 C44 1.402(4) .
C44 C45 1.390(4) .
C44 C49 1.520(4) .
C45 C46 1.383(5) .
C45 H45 0.9500 .
C46 C47 1.383(5) .
C46 H46 0.9500 .
C47 C48 1.394(4) .
C47 H47 0.9500 .
C48 C52 1.517(4) .
C49 C50 1.533(4) .
C49 C51 1.537(4) .
C49 H49 1.0000 .
C50 H50A 0.9800 .
C50 H50B 0.9800 .
C50 H50C 0.9800 .
C51 H51A 0.9800 .
C51 H51B 0.9800 .
C51 H51C 0.9800 .
C52 C53 1.525(4) .
C52 C54 1.542(4) .
C52 H52 1.0000 .
C53 H53A 0.9800 .
C53 H53B 0.9800 .
C53 H53C 0.9800 .
C54 H54A 0.9800 .
C54 H54B 0.9800 .
C54 H54C 0.9800 .
B101 C125 1.637(4) .
B101 C117 1.637(4) .
B101 C109 1.639(4) .
B101 C101 1.644(4) .
C101 C106 1.395(4) .
C101 C102 1.407(4) .
C102 C103 1.387(4) .
C102 H102 0.9500 .
C103 C104 1.389(4) .
C103 C107 1.497(4) .
C104 C105 1.381(4) .
C104 H104 0.9500 .
C105 C106 1.392(4) .
C105 C108 1.503(4) .
C106 H106 0.9500 .
C107 F1A 1.311(4) .
C107 F1B 1.319(4) .
C107 F1C 1.351(4) .
C108 F2B 1.302(4) .
C108 F2A 1.318(4) .
C108 F2C 1.329(4) .
C109 C114 1.403(3) .
C109 C110 1.404(4) .
C110 C111 1.388(4) .
C110 H110 0.9500 .
C111 C112 1.391(4) .
C111 C115 1.489(4) .
C112 C113 1.383(4) .
C112 H112 0.9500 .
C113 C114 1.392(4) .
C113 C116 1.497(4) .
C114 H114 0.9500 .
C115 F3E 1.25(2) .
C115 F3F 1.25(2) .
C115 F3B 1.268(4) .
C115 F3C 1.309(5) .
C115 F3A 1.310(4) .
C115 F3D 1.326(18) .
C116 F4C 1.326(4) .
C116 F4A 1.331(4) .
C116 F4B 1.342(4) .
C117 C122 1.397(4) .
C117 C118 1.402(4) .
C118 C119 1.389(4) .
C118 H118 0.9500 .
C119 C120 1.389(4) .
C119 C123 1.496(4) .
C120 C121 1.385(4) .
C120 H120 0.9500 .
C121 C122 1.394(4) .
C121 C124 1.499(4) .
C122 H122 0.9500 .
C123 F5C 1.321(4) .
C123 F5B 1.324(4) .
C123 F5A 1.327(4) .
C124 F6C 1.316(4) .
C124 F6A 1.330(4) .
C124 F6B 1.333(4) .
C125 C130 1.397(4) .
C125 C126 1.403(4) .
C126 C127 1.386(4) .
C126 H126 0.9500 .
C127 C128 1.392(4) .
C127 C131 1.497(4) .
C128 C129 1.375(5) .
C128 H128 0.9500 .
C129 C130 1.399(4) .
C129 C132 1.507(4) .
C130 H130 0.9500 .
C131 F7A 1.291(5) .
C131 F7B 1.293(5) .
C131 F7C 1.298(5) .
C132 F8B 1.322(5) .
C132 F8C 1.327(5) .
C132 F8A 1.328(4) .
B201 C201 1.639(4) .
B201 C209 1.641(4) .
B201 C225 1.641(4) .
B201 C217 1.648(4) .
C201 C202 1.394(4) .
C201 C206 1.403(4) .
C202 C203 1.395(4) .
C202 H202 0.9500 .
C203 C204 1.387(4) .
C203 C207 1.495(4) .
C204 C205 1.387(4) .
C204 H204 0.9500 .
C205 C206 1.388(4) .
C205 C208 1.493(4) .
C206 H206 0.9500 .
C207 F9A 1.269(4) .
C207 F9C 1.322(4) .
C207 F9B 1.336(5) .
C208 F10E 1.19(2) .
C208 F10F 1.219(19) .
C208 F10A 1.297(5) .
C208 F10B 1.302(6) .
C208 F10C 1.324(5) .
C208 F10D 1.38(2) .
C209 C214 1.396(4) .
C209 C210 1.403(4) .
C210 C211 1.387(4) .
C210 H210 0.9500 .
C211 C212 1.386(4) .
C211 C215 1.500(4) .
C212 C213 1.381(4) .
C212 H212 0.9500 .
C213 C214 1.393(4) .
C213 C216 1.492(4) .
C214 H214 0.9500 .
C215 F11A 1.320(4) .
C215 F11B 1.320(4) .
C215 F11C 1.321(4) .
C216 F12C 1.315(5) .
C216 F12B 1.315(5) .
C216 F12A 1.337(5) .
C217 C218 1.394(4) .
C217 C222 1.399(4) .
C218 C219 1.396(4) .
C218 H218 0.9500 .
C219 C220 1.376(5) .
C219 C223 1.501(5) .
C220 C221 1.391(4) .
C220 H220 0.9500 .
C221 C222 1.390(4) .
C221 C224 1.496(5) .
C222 H222 0.9500 .
C223 F13E 1.06(2) .
C223 F13F 1.154(15) .
C223 F13A 1.316(6) .
C223 F13B 1.324(5) .
C223 F13C 1.405(6) .
C223 F13D 1.635(14) .
C224 F14C 1.251(6) .
C224 F14B 1.293(5) .
C224 F14A 1.311(6) .
C225 C226 1.399(4) .
C225 C230 1.402(4) .
C226 C227 1.393(4) .
C226 H226 0.9500 .
C227 C228 1.386(4) .
C227 C231 1.496(5) .
C228 C229 1.378(5) .
C228 H228 0.9500 .
C229 C230 1.389(5) .
C229 C232 1.496(4) .
C230 H230 0.9500 .
C231 F15B 1.324(4) .
C231 F15A 1.330(4) .
C231 F15C 1.336(4) .
C232 F16B 1.274(5) .
C232 F16A 1.302(5) .
C232 F16C 1.364(6) .
C301 Cl1 1.741(6) .
C301 Cl2 1.751(5) .
C301 H30A 0.9900 .
C301 H30B 0.9900 .
C401 Cl3 1.47(3) 2_667
C401 Cl3 1.76(4) .
C401 H40A 0.9900 .
C401 H40B 0.9900 .
Cl3 C401 1.47(3) 2_667
